data_4317312
loop_
_publ_author_name
'Massimo Cametti'
'Laura Ilander'
'Arto Valkonen'
'Martin Nieger'
'Maija Nissinen'
'Elisa Nauha'
'Kari Rissanen'

_publ_section_title
;
 Non-Centrosymmetric Tetrameric Assemblies of Tetramethylammonium Halides
 with Uranyl Salophen Complexes in the Solid State
;
_journal_name_full 'Inorganic Chemistry'
_journal_page_first 11473
_journal_page_last 11484
_journal_paper_doi 10.1021/ic101547r
_journal_volume 49
_journal_year 2010
_chemical_formula_moiety 'C37 H30 N4 O11 U, C3 H6 O'
_chemical_formula_sum 'C40 H36 N4 O12 U'
_chemical_formula_weight 1002.76
_chemical_name_systematic
; 
 ? 
;
_space_group_IT_number 62
_symmetry_cell_setting orthorhombic
_symmetry_space_group_name_Hall '-P 2ac 2n'
_symmetry_space_group_name_H-M 'P n m a'
_atom_sites_solution_hydrogens geom
_atom_sites_solution_primary direct
_atom_sites_solution_secondary difmap
_audit_creation_method SHELXL-97
_cell_angle_alpha 90.00
_cell_angle_beta 90.00
_cell_angle_gamma 90.00
_cell_formula_units_Z 4
_cell_length_a 9.4873(3)
_cell_length_b 16.9434(7)
_cell_length_c 23.8591(6)
_cell_measurement_reflns_used 30365
_cell_measurement_temperature 123(2)
_cell_measurement_theta_max 28.3
_cell_measurement_theta_min 1
_cell_volume 3835.3(2)
_computing_cell_refinement DENZO-SMN
_computing_data_collection Collect
_computing_data_reduction DENZO-SMn
_computing_molecular_graphics 'XP (Sheldrick, 2008)'
_computing_publication_material 'SHELXL-97 (Sheldrick, 2008)'
_computing_structure_refinement 'SHELXL-97 (Sheldrick, 2008)'
_computing_structure_solution 'SHELXS-97 (Sheldrick, 2008)'
_diffrn_ambient_temperature 123(2)
_diffrn_measured_fraction_theta_full 0.998
_diffrn_measured_fraction_theta_max 0.998
_diffrn_measurement_device_type 'Bruker-Nonius APEXII'
_diffrn_measurement_method 'rotation in phi and omega, 1 deg.'
_diffrn_radiation_monochromator graphite
_diffrn_radiation_source 'fine-focus sealed tube'
_diffrn_radiation_type MoK\a
_diffrn_radiation_wavelength 0.71073
_diffrn_reflns_av_R_equivalents 0.0685
_diffrn_reflns_av_sigmaI/netI 0.0445
_diffrn_reflns_limit_h_max 11
_diffrn_reflns_limit_h_min -10
_diffrn_reflns_limit_k_max 20
_diffrn_reflns_limit_k_min -15
_diffrn_reflns_limit_l_max 28
_diffrn_reflns_limit_l_min -25
_diffrn_reflns_number 18327
_diffrn_reflns_theta_full 25.03
_diffrn_reflns_theta_max 25.03
_diffrn_reflns_theta_min 2.95
_exptl_absorpt_coefficient_mu 4.302
_exptl_absorpt_correction_T_max 0.48410
_exptl_absorpt_correction_T_min 0.42047
_exptl_absorpt_correction_type multi-scan
_exptl_absorpt_process_details 'MULABS (Platon, cf. belssing, 1995)'
_exptl_crystal_colour red
_exptl_crystal_density_diffrn 1.737
_exptl_crystal_density_meas ?
_exptl_crystal_density_method 'not measured'
_exptl_crystal_description blocks
_exptl_crystal_F_000 1968
_exptl_crystal_size_max 0.25
_exptl_crystal_size_mid 0.25
_exptl_crystal_size_min 0.20
_refine_diff_density_max 1.453
_refine_diff_density_min -1.261
_refine_diff_density_rms 0.126
_refine_ls_extinction_method none
_refine_ls_goodness_of_fit_ref 1.091
_refine_ls_hydrogen_treatment constr
_refine_ls_matrix_type full
_refine_ls_number_parameters 282
_refine_ls_number_reflns 3516
_refine_ls_number_restraints 85
_refine_ls_restrained_S_all 1.110
_refine_ls_R_factor_all 0.0566
_refine_ls_R_factor_gt 0.0437
_refine_ls_shift/su_max 0.001
_refine_ls_shift/su_mean 0.000
_refine_ls_structure_factor_coef Fsqd
_refine_ls_weighting_details 'calc w=1/[\s^2^(Fo^2^)+(0.0242P)^2^+23.1400P] where P=(Fo^2^+2Fc^2^)/3'
_refine_ls_weighting_scheme calc
_refine_ls_wR_factor_gt 0.0869
_refine_ls_wR_factor_ref 0.0921
_reflns_number_gt 2961
_reflns_number_total 3516
_reflns_threshold_expression >2sigma(I)
_cod_data_source_file ic101547r_si_004.cif
_cod_data_source_block 6
_cod_depositor_comments
;
The following automatic conversions were performed:

'_exptl_crystal_density_meas' value 'none' was changed to '?' - the
value is perceived as not measured.

Automatic conversion script
Id: cif_fix_values 3008 2015-01-20 13:52:24Z robertas 
;
_cod_database_code 4317312

loop_
_symmetry_equiv_pos_as_xyz
'x, y, z'
'-x+1/2, -y, z+1/2'
'-x, y+1/2, -z'
'x+1/2, -y+1/2, -z+1/2'
'-x, -y, -z'
'x-1/2, y, -z-1/2'
'x, -y-1/2, z'
'-x-1/2, y-1/2, z-1/2'

loop_
_atom_site_label
_atom_site_type_symbol
_atom_site_fract_x
_atom_site_fract_y
_atom_site_fract_z
_atom_site_U_iso_or_equiv
_atom_site_adp_type
_atom_site_occupancy
_atom_site_symmetry_multiplicity
_atom_site_calc_flag
_atom_site_refinement_flags
_atom_site_disorder_assembly
_atom_site_disorder_group
U1 U 0.67687(3) 0.2500 0.608514(13) 0.02650(12) Uani 1 2 d S . .
O1 O 0.8075(7) 0.2500 0.5551(3) 0.0346(15) Uani 1 2 d S . .
O2 O 0.5516(6) 0.2500 0.6638(3) 0.0314(15) Uani 1 2 d S . .
C1 C 1.2257(6) 0.2084(4) 0.6948(2) 0.0268(14) Uani 1 1 d . . .
H1 H 1.3117 0.1804 0.6993 0.032 Uiso 1 1 calc R . .
C2 C 1.1000(6) 0.1673(4) 0.6883(2) 0.0288(15) Uani 1 1 d . . .
H2 H 1.0996 0.1112 0.6888 0.035 Uiso 1 1 calc R . .
C3 C 0.9746(6) 0.2087(4) 0.6811(2) 0.0250(13) Uani 1 1 d . . .
N1 N 0.8429(5) 0.1712(3) 0.67034(19) 0.0247(11) Uani 1 1 d . . .
C4 C 0.8164(6) 0.1042(4) 0.6942(2) 0.0269(14) Uani 1 1 d . . .
H4 H 0.8833 0.0854 0.7207 0.032 Uiso 1 1 calc R . .
C5 C 0.6932(7) 0.0551(4) 0.6842(3) 0.0306(15) Uani 1 1 d . . .
C6 C 0.6639(7) -0.0055(4) 0.7221(3) 0.0343(16) Uani 1 1 d . . .
H6 H 0.7224 -0.0121 0.7541 0.041 Uiso 1 1 calc R . .
C7 C 0.5528(7) -0.0556(4) 0.7141(3) 0.0395(18) Uani 1 1 d . . .
H7 H 0.5334 -0.0960 0.7406 0.047 Uiso 1 1 calc R . .
C8 C 0.4680(8) -0.0470(5) 0.6665(3) 0.0421(18) Uani 1 1 d . . .
H8 H 0.3903 -0.0814 0.6608 0.051 Uiso 1 1 calc R . .
C9 C 0.4967(7) 0.0110(4) 0.6282(3) 0.0324(16) Uani 1 1 d . . .
C10 C 0.6083(7) 0.0648(4) 0.6353(2) 0.0273(14) Uani 1 1 d . . .
O3 O 0.6361(4) 0.1198(3) 0.59808(17) 0.0307(11) Uani 1 1 d . . .
O4 O 0.4164(5) 0.0157(3) 0.57951(19) 0.0380(12) Uani 1 1 d . . .
C11 C 0.3192(7) 0.0801(5) 0.5812(3) 0.0432(19) Uani 1 1 d . . .
H11A H 0.3718 0.1306 0.5818 0.052 Uiso 1 1 calc R . .
H11B H 0.2622 0.0769 0.6159 0.052 Uiso 1 1 calc R . .
C12 C 0.2233(7) 0.0783(5) 0.5310(3) 0.0368(17) Uani 1 1 d . . .
C13 C 0.1141(8) 0.1327(5) 0.5288(3) 0.046(2) Uani 1 1 d . . .
H13 H 0.1032 0.1697 0.5585 0.055 Uiso 1 1 calc R . .
C14 C 0.0213(8) 0.1339(5) 0.4843(3) 0.047(2) Uani 1 1 d . . .
H14 H -0.0530 0.1715 0.4827 0.056 Uiso 1 1 calc R . .
C15 C 0.0395(8) 0.0789(5) 0.4422(3) 0.0391(17) Uani 1 1 d . . .
C16 C 0.1443(7) 0.0234(5) 0.4435(3) 0.0429(19) Uani 1 1 d . . .
H16 H 0.1530 -0.0139 0.4141 0.051 Uiso 1 1 calc R . .
C17 C 0.2384(8) 0.0223(5) 0.4887(3) 0.0422(19) Uani 1 1 d . . .
H17 H 0.3113 -0.0161 0.4904 0.051 Uiso 1 1 calc R . .
N2 N -0.0590(7) 0.0798(4) 0.3941(3) 0.0502(17) Uani 1 1 d . . .
O5 O -0.0488(6) 0.0260(4) 0.3596(2) 0.0592(16) Uani 1 1 d . . .
O6 O -0.1457(6) 0.1323(4) 0.3912(3) 0.0689(18) Uani 1 1 d . . .
O7 O 0.4987(8) 0.2500 0.5315(3) 0.0503(19) Uani 1 2 d SDU A .
C18 C 0.4996(10) 0.2500 0.4807(4) 0.052(3) Uani 1 2 d SDU . .
C19 C 0.5831(19) 0.3180(9) 0.4549(7) 0.083(5) Uani 0.50 1 d PDU A -1
H19A H 0.5196 0.3624 0.4474 0.125 Uiso 0.50 1 calc PR A -1
H19B H 0.6264 0.3005 0.4198 0.125 Uiso 0.50 1 calc PR A -1
H19C H 0.6569 0.3348 0.4811 0.125 Uiso 0.50 1 calc PR A -1
C20 C 0.431(2) 0.1940(10) 0.4434(7) 0.102(5) Uani 0.50 1 d PDU A -1
H20A H 0.3979 0.1486 0.4651 0.153 Uiso 0.50 1 calc PR A -1
H20B H 0.4990 0.1760 0.4150 0.153 Uiso 0.50 1 calc PR A -1
H20C H 0.3512 0.2195 0.4248 0.153 Uiso 0.50 1 calc PR A -1
O8 O 0.3733(12) 0.2500 0.3042(5) 0.125(4) Uani 1 2 d SDU . .
C22 C 0.2545(16) 0.2500 0.2861(7) 0.112(5) Uani 1 2 d SDU . .
C23 C 0.2243(17) 0.2500 0.2257(6) 0.114(5) Uani 1 2 d SDU . .
H23A H 0.3131 0.2500 0.2047 0.171 Uiso 1 2 calc SR . .
H23B H 0.1698 0.2972 0.2160 0.171 Uiso 0.50 1 calc PR . .
H23C H 0.1698 0.2028 0.2160 0.171 Uiso 0.50 1 calc PR . .
C24 C 0.1345(16) 0.2500 0.3266(7) 0.150(6) Uani 1 2 d SDU . .
H24A H 0.1714 0.2500 0.3650 0.225 Uiso 1 2 calc SR . .
H24B H 0.0768 0.2028 0.3207 0.225 Uiso 0.50 1 calc PR . .
H24C H 0.0768 0.2972 0.3207 0.225 Uiso 0.50 1 calc PR . .

loop_
_atom_site_aniso_label
_atom_site_aniso_U_11
_atom_site_aniso_U_22
_atom_site_aniso_U_33
_atom_site_aniso_U_23
_atom_site_aniso_U_13
_atom_site_aniso_U_12
U1 0.02249(18) 0.0335(2) 0.02352(18) 0.000 -0.00366(15) 0.000
O1 0.037(4) 0.036(4) 0.031(3) 0.000 -0.001(3) 0.000
O2 0.021(3) 0.038(4) 0.035(4) 0.000 0.000(3) 0.000
C1 0.023(3) 0.037(4) 0.020(3) 0.002(3) 0.000(2) 0.001(3)
C2 0.028(3) 0.037(4) 0.021(3) -0.001(3) -0.004(3) 0.005(3)
C3 0.024(3) 0.034(3) 0.017(3) 0.002(3) 0.000(2) -0.003(3)
N1 0.024(3) 0.030(3) 0.020(2) -0.003(2) 0.001(2) -0.004(2)
C4 0.022(3) 0.037(4) 0.021(3) -0.006(3) -0.002(3) 0.005(3)
C5 0.032(4) 0.031(4) 0.029(3) -0.008(3) 0.007(3) -0.005(3)
C6 0.034(4) 0.034(4) 0.034(4) -0.002(3) 0.004(3) -0.005(3)
C7 0.040(4) 0.037(4) 0.041(4) 0.001(3) 0.006(3) -0.008(4)
C8 0.036(4) 0.045(5) 0.045(4) -0.009(4) 0.001(3) -0.016(4)
C9 0.030(4) 0.034(4) 0.034(4) -0.011(3) 0.000(3) -0.002(3)
C10 0.026(3) 0.032(4) 0.023(3) -0.010(3) 0.002(3) -0.002(3)
O3 0.029(2) 0.036(3) 0.027(2) -0.003(2) -0.0045(18) -0.004(2)
O4 0.028(3) 0.046(3) 0.040(3) -0.016(2) -0.006(2) -0.001(2)
C11 0.030(4) 0.060(5) 0.039(4) -0.026(4) -0.004(3) 0.003(4)
C12 0.024(3) 0.048(5) 0.039(4) -0.015(3) 0.004(3) -0.007(3)
C13 0.040(4) 0.054(5) 0.044(4) -0.023(4) -0.005(3) 0.008(4)
C14 0.034(4) 0.054(5) 0.052(5) -0.020(4) -0.001(4) 0.008(4)
C15 0.036(4) 0.049(5) 0.033(4) -0.008(3) -0.004(3) -0.001(4)
C16 0.039(4) 0.052(5) 0.038(4) -0.018(4) 0.002(3) 0.000(4)
C17 0.033(4) 0.056(5) 0.038(4) -0.014(4) 0.002(3) 0.007(4)
N2 0.044(4) 0.063(5) 0.044(4) -0.010(4) -0.005(3) -0.003(4)
O5 0.061(4) 0.077(4) 0.039(3) -0.022(3) -0.009(3) 0.004(3)
O6 0.062(4) 0.072(4) 0.073(4) -0.010(3) -0.023(3) 0.018(4)
O7 0.045(4) 0.068(5) 0.038(4) 0.000 -0.014(3) 0.000
C18 0.046(6) 0.069(6) 0.042(5) 0.000 -0.011(5) 0.000
C19 0.107(10) 0.087(10) 0.055(8) 0.017(8) -0.011(9) -0.036(9)
C20 0.125(11) 0.118(11) 0.064(9) -0.009(9) -0.002(9) -0.052(10)
O8 0.095(8) 0.147(10) 0.133(9) 0.000 0.002(7) 0.000
C22 0.067(9) 0.144(11) 0.126(11) 0.000 0.003(9) 0.000
C23 0.076(9) 0.150(11) 0.115(10) 0.000 -0.006(9) 0.000
C24 0.098(10) 0.206(13) 0.146(12) 0.000 0.007(10) 0.000

loop_
_atom_type_symbol
_atom_type_description
_atom_type_scat_dispersion_real
_atom_type_scat_dispersion_imag
_atom_type_scat_source
C C 0.0033 0.0016 'International Tables Vol C Tables 4.2.6.8 and 6.1.1.4'
H H 0.0000 0.0000 'International Tables Vol C Tables 4.2.6.8 and 6.1.1.4'
N N 0.0061 0.0033 'International Tables Vol C Tables 4.2.6.8 and 6.1.1.4'
O O 0.0106 0.0060 'International Tables Vol C Tables 4.2.6.8 and 6.1.1.4'
U U -9.6767 9.6646 'International Tables Vol C Tables 4.2.6.8 and 6.1.1.4'

loop_
_geom_angle_atom_site_label_1
_geom_angle_atom_site_label_2
_geom_angle_atom_site_label_3
_geom_angle
_geom_angle_site_symmetry_1
_geom_angle_site_symmetry_3
_geom_angle_publ_flag
O2 U1 O1 177.8(3) . . ?
O2 U1 O3 88.12(11) . . ?
O1 U1 O3 92.32(11) . . ?
O2 U1 O3 88.12(11) . 7_565 ?
O1 U1 O3 92.32(11) . 7_565 ?
O3 U1 O3 156.4(2) . 7_565 ?
O2 U1 O7 95.4(3) . . ?
O1 U1 O7 86.8(3) . . ?
O3 U1 O7 78.61(11) . . ?
O3 U1 O7 78.61(11) 7_565 . ?
O2 U1 N1 89.0(2) . 7_565 ?
O1 U1 N1 89.1(2) . 7_565 ?
O3 U1 N1 133.31(15) . 7_565 ?
O3 U1 N1 69.86(15) 7_565 7_565 ?
O7 U1 N1 147.99(11) . 7_565 ?
O2 U1 N1 89.05(19) . . ?
O1 U1 N1 89.1(2) . . ?
O3 U1 N1 69.86(15) . . ?
O3 U1 N1 133.31(15) 7_565 . ?
O7 U1 N1 147.99(11) . . ?
N1 U1 N1 63.5(2) 7_565 . ?
C2 C1 C1 120.1(4) . 7_565 ?
C2 C1 H1 120.0 . . ?
C1 C1 H1 120.0 7_565 . ?
C1 C2 C3 119.6(6) . . ?
C1 C2 H2 120.2 . . ?
C3 C2 H2 120.2 . . ?
C2 C3 C3 120.3(4) . 7_565 ?
C2 C3 N1 123.1(6) . . ?
C3 C3 N1 116.5(3) 7_565 . ?
C4 N1 C3 118.9(5) . . ?
C4 N1 U1 126.6(4) . . ?
C3 N1 U1 114.4(4) . . ?
N1 C4 C5 125.8(6) . . ?
N1 C4 H4 117.1 . . ?
C5 C4 H4 117.1 . . ?
C6 C5 C10 120.1(6) . . ?
C6 C5 C4 118.2(6) . . ?
C10 C5 C4 121.6(6) . . ?
C7 C6 C5 121.3(7) . . ?
C7 C6 H6 119.4 . . ?
C5 C6 H6 119.4 . . ?
C6 C7 C8 119.5(7) . . ?
C6 C7 H7 120.2 . . ?
C8 C7 H7 120.2 . . ?
C9 C8 C7 120.1(7) . . ?
C9 C8 H8 119.9 . . ?
C7 C8 H8 119.9 . . ?
C8 C9 O4 119.3(6) . . ?
C8 C9 C10 122.3(6) . . ?
O4 C9 C10 118.4(6) . . ?
O3 C10 C9 121.9(6) . . ?
O3 C10 C5 121.4(6) . . ?
C9 C10 C5 116.7(6) . . ?
C10 O3 U1 130.8(4) . . ?
C9 O4 C11 111.9(5) . . ?
O4 C11 C12 110.6(5) . . ?
O4 C11 H11A 109.5 . . ?
C12 C11 H11A 109.5 . . ?
O4 C11 H11B 109.5 . . ?
C12 C11 H11B 109.5 . . ?
H11A C11 H11B 108.1 . . ?
C13 C12 C17 120.2(7) . . ?
C13 C12 C11 117.8(6) . . ?
C17 C12 C11 122.0(7) . . ?
C14 C13 C12 121.0(7) . . ?
C14 C13 H13 119.5 . . ?
C12 C13 H13 119.5 . . ?
C13 C14 C15 118.0(7) . . ?
C13 C14 H14 121.0 . . ?
C15 C14 H14 121.0 . . ?
C16 C15 C14 122.5(7) . . ?
C16 C15 N2 118.9(6) . . ?
C14 C15 N2 118.6(7) . . ?
C15 C16 C17 119.4(7) . . ?
C15 C16 H16 120.3 . . ?
C17 C16 H16 120.3 . . ?
C12 C17 C16 118.9(7) . . ?
C12 C17 H17 120.6 . . ?
C16 C17 H17 120.6 . . ?
O6 N2 O5 123.9(7) . . ?
O6 N2 C15 118.6(6) . . ?
O5 N2 C15 117.5(7) . . ?
C18 O7 U1 137.0(6) . . ?
O7 C18 C20 127.5(9) . . ?
O7 C18 C20 127.5(9) . 7_565 ?
C20 C18 C20 81.6(15) . 7_565 ?
O7 C18 C19 114.0(8) . . ?
C20 C18 C19 118.5(11) . . ?
C20 C18 C19 59.5(11) 7_565 . ?
O7 C18 C19 114.0(8) . 7_565 ?
C20 C18 C19 59.5(11) . 7_565 ?
C20 C18 C19 118.5(11) 7_565 7_565 ?
C19 C18 C19 98.0(15) . 7_565 ?
C18 C19 H19A 109.5 . . ?
C18 C19 H19B 109.5 . . ?
C18 C19 H19C 109.5 . . ?
C18 C20 H20A 109.5 . . ?
C18 C20 H20B 109.5 . . ?
C18 C20 H20C 109.5 . . ?
O8 C22 C23 122.2(14) . . ?
O8 C22 C24 118.6(14) . . ?
C23 C22 C24 119.1(13) . . ?
C22 C23 H23A 109.5 . . ?
C22 C23 H23B 109.5 . . ?
H23A C23 H23B 109.5 . . ?
C22 C23 H23C 109.5 . . ?
H23A C23 H23C 109.5 . . ?
H23B C23 H23C 109.5 . . ?
C22 C24 H24A 109.5 . . ?
C22 C24 H24B 109.5 . . ?
H24A C24 H24B 109.5 . . ?
C22 C24 H24C 109.5 . . ?
H24A C24 H24C 109.5 . . ?
H24B C24 H24C 109.5 . . ?

loop_
_geom_bond_atom_site_label_1
_geom_bond_atom_site_label_2
_geom_bond_distance
_geom_bond_site_symmetry_2
_geom_bond_publ_flag
U1 O2 1.776(6) . ?
U1 O1 1.778(6) . ?
U1 O3 2.253(5) . ?
U1 O3 2.253(5) 7_565 ?
U1 O7 2.497(6) . ?
U1 N1 2.538(5) 7_565 ?
U1 N1 2.538(5) . ?
C1 C2 1.391(9) . ?
C1 C1 1.409(13) 7_565 ?
C1 H1 0.9500 . ?
C2 C3 1.392(8) . ?
C2 H2 0.9500 . ?
C3 C3 1.399(12) 7_565 ?
C3 N1 1.425(7) . ?
N1 C4 1.295(8) . ?
C4 C5 1.454(9) . ?
C4 H4 0.9500 . ?
C5 C6 1.397(9) . ?
C5 C10 1.425(9) . ?
C6 C7 1.366(9) . ?
C6 H6 0.9500 . ?
C7 C8 1.398(10) . ?
C7 H7 0.9500 . ?
C8 C9 1.369(10) . ?
C8 H8 0.9500 . ?
C9 O4 1.392(8) . ?
C9 C10 1.407(9) . ?
C10 O3 1.315(8) . ?
O4 C11 1.430(8) . ?
C11 C12 1.505(9) . ?
C11 H11A 0.9900 . ?
C11 H11B 0.9900 . ?
C12 C13 1.387(10) . ?
C12 C17 1.393(9) . ?
C13 C14 1.380(10) . ?
C13 H13 0.9500 . ?
C14 C15 1.382(10) . ?
C14 H14 0.9500 . ?
C15 C16 1.368(10) . ?
C15 N2 1.480(9) . ?
C16 C17 1.399(10) . ?
C16 H16 0.9500 . ?
C17 H17 0.9500 . ?
N2 O6 1.214(8) . ?
N2 O5 1.231(8) . ?
O7 C18 1.211(10) . ?
C18 C20 1.454(12) . ?
C18 C20 1.454(12) 7_565 ?
C18 C19 1.527(12) . ?
C18 C19 1.527(12) 7_565 ?
C19 H19A 0.9800 . ?
C19 H19B 0.9800 . ?
C19 H19C 0.9800 . ?
C20 H20A 0.9800 . ?
C20 H20B 0.9800 . ?
C20 H20C 0.9800 . ?
O8 C22 1.208(14) . ?
C22 C23 1.469(14) . ?
C22 C24 1.494(15) . ?
C23 H23A 0.9800 . ?
C23 H23B 0.9800 . ?
C23 H23C 0.9800 . ?
C24 H24A 0.9800 . ?
C24 H24B 0.9800 . ?
C24 H24C 0.9800 . ?

loop_
_geom_hbond_atom_site_label_D
_geom_hbond_atom_site_label_H
_geom_hbond_atom_site_label_A
_geom_hbond_distance_DH
_geom_hbond_distance_HA
_geom_hbond_distance_DA
_geom_hbond_angle_DHA
_geom_hbond_site_symmetry_A
C11 H11A O3 0.99 2.54 3.107(8) 115.9 .
C17 H17 O4 0.95 2.41 2.750(8) 100.8 .
C14 H14 O1 0.95 2.55 3.291(9) 135.0 1_455
C19 H19B O6 0.98 2.54 3.104(16) 116.8 7_665

loop_
_geom_torsion_atom_site_label_1
_geom_torsion_atom_site_label_2
_geom_torsion_atom_site_label_3
_geom_torsion_atom_site_label_4
_geom_torsion
_geom_torsion_site_symmetry_1
_geom_torsion_site_symmetry_2
_geom_torsion_site_symmetry_3
_geom_torsion_site_symmetry_4
_geom_torsion_publ_flag
C1 C1 C2 C3 0.8(7) 7_565 . . . ?
C1 C2 C3 C3 -0.8(7) . . . 7_565 ?
C1 C2 C3 N1 175.6(5) . . . . ?
C2 C3 N1 C4 35.9(8) . . . . ?
C3 C3 N1 C4 -147.5(4) 7_565 . . . ?
C2 C3 N1 U1 -147.3(5) . . . . ?
C3 C3 N1 U1 29.2(4) 7_565 . . . ?
O2 U1 N1 C4 56.1(5) . . . . ?
O1 U1 N1 C4 -125.0(5) . . . . ?
O3 U1 N1 C4 -32.2(5) . . . . ?
O3 U1 N1 C4 142.7(4) 7_565 . . . ?
O7 U1 N1 C4 -42.6(6) . . . . ?
N1 U1 N1 C4 145.6(4) 7_565 . . . ?
O2 U1 N1 C3 -120.3(4) . . . . ?
O1 U1 N1 C3 58.5(4) . . . . ?
O3 U1 N1 C3 151.3(4) . . . . ?
O3 U1 N1 C3 -33.8(5) 7_565 . . . ?
O7 U1 N1 C3 141.0(4) . . . . ?
N1 U1 N1 C3 -30.9(4) 7_565 . . . ?
C3 N1 C4 C5 -174.5(5) . . . . ?
U1 N1 C4 C5 9.2(8) . . . . ?
N1 C4 C5 C6 -165.5(6) . . . . ?
N1 C4 C5 C10 18.3(10) . . . . ?
C10 C5 C6 C7 -1.3(10) . . . . ?
C4 C5 C6 C7 -177.6(6) . . . . ?
C5 C6 C7 C8 1.1(11) . . . . ?
C6 C7 C8 C9 0.3(11) . . . . ?
C7 C8 C9 O4 176.2(6) . . . . ?
C7 C8 C9 C10 -1.6(11) . . . . ?
C8 C9 C10 O3 179.3(6) . . . . ?
O4 C9 C10 O3 1.5(9) . . . . ?
C8 C9 C10 C5 1.4(9) . . . . ?
O4 C9 C10 C5 -176.4(5) . . . . ?
C6 C5 C10 O3 -177.9(6) . . . . ?
C4 C5 C10 O3 -1.6(9) . . . . ?
C6 C5 C10 C9 0.0(9) . . . . ?
C4 C5 C10 C9 176.3(6) . . . . ?
C9 C10 O3 U1 132.2(5) . . . . ?
C5 C10 O3 U1 -50.0(8) . . . . ?
O2 U1 O3 C10 -35.5(5) . . . . ?
O1 U1 O3 C10 142.3(5) . . . . ?
O3 U1 O3 C10 -116.5(6) 7_565 . . . ?
O7 U1 O3 C10 -131.5(5) . . . . ?
N1 U1 O3 C10 51.4(6) 7_565 . . . ?
N1 U1 O3 C10 54.1(5) . . . . ?
C8 C9 O4 C11 105.6(8) . . . . ?
C10 C9 O4 C11 -76.5(7) . . . . ?
C9 O4 C11 C12 -173.7(6) . . . . ?
O4 C11 C12 C13 174.2(7) . . . . ?
O4 C11 C12 C17 -3.3(10) . . . . ?
C17 C12 C13 C14 -1.8(12) . . . . ?
C11 C12 C13 C14 -179.4(8) . . . . ?
C12 C13 C14 C15 0.5(12) . . . . ?
C13 C14 C15 C16 0.8(12) . . . . ?
C13 C14 C15 N2 -179.8(7) . . . . ?
C14 C15 C16 C17 -0.8(12) . . . . ?
N2 C15 C16 C17 179.8(7) . . . . ?
C13 C12 C17 C16 1.7(11) . . . . ?
C11 C12 C17 C16 179.2(7) . . . . ?
C15 C16 C17 C12 -0.5(11) . . . . ?
C16 C15 N2 O6 -175.1(7) . . . . ?
C14 C15 N2 O6 5.5(11) . . . . ?
C16 C15 N2 O5 5.8(10) . . . . ?
C14 C15 N2 O5 -173.6(7) . . . . ?
O2 U1 O7 C18 180.000(3) . . . . ?
O1 U1 O7 C18 0.000(3) . . . . ?
O3 U1 O7 C18 -93.02(11) . . . . ?
O3 U1 O7 C18 93.02(11) 7_565 . . . ?
N1 U1 O7 C18 83.1(3) 7_565 . . . ?
N1 U1 O7 C18 -83.1(3) . . . . ?
U1 O7 C18 C20 124.6(7) . . . . ?
U1 O7 C18 C20 -124.6(7) . . . 7_565 ?
U1 O7 C18 C19 -55.7(7) . . . . ?
U1 O7 C18 C19 55.7(7) . . . 7_565 ?
